data_7223027
loop_
_publ_author_name
'Fan, Linlin'
'Yue, Erlin'
'Du, Shizhen'
'Guo, Cunyue'
'Hao, Xiang'
'Sun, Wen Hua'

_publ_section_title
;
 Enhancing thermo-stability to ethylene polymerization: Synthesis,
 characterization and the catalytic behavior of 1-(2,4-dibenzhydryl-
 6-chlorophenylimino)-2-aryliminoacenaphthylnickel halides
;
_journal_name_full 'RSC Adv.'
_journal_paper_doi 10.1039/C5RA18257C
_journal_year 2015
_chemical_formula_sum 'C55 H45 Br2 Cl3 N2 Ni'
_chemical_formula_weight 1058.81
_chemical_name_systematic
; 
 ? 
;
_space_group_IT_number 2
_symmetry_cell_setting triclinic
_symmetry_space_group_name_Hall '-P 1'
_symmetry_space_group_name_H-M 'P -1'
_atom_sites_solution_hydrogens geom
_atom_sites_solution_primary direct
_atom_sites_solution_secondary difmap
_audit_creation_method SHELXL-97
_audit_update_record
;
2015-09-05 deposited with the CCDC.
2015-10-26 downloaded from the CCDC.
;
_cell_angle_alpha 88.590(2)
_cell_angle_beta 83.230(3)
_cell_angle_gamma 72.860(2)
_cell_formula_units_Z 4
_cell_length_a 12.0590(13)
_cell_length_b 15.8340(14)
_cell_length_c 26.7560(15)
_cell_measurement_reflns_used 15265
_cell_measurement_temperature 291(2)
_cell_measurement_theta_max 27.4840
_cell_measurement_theta_min 1.3486
_cell_volume 4847.6(7)
_computing_cell_refinement 'CrystalClear (Rigaku Inc., 2007)'
_computing_data_collection 'CrystalClear (Rigaku Inc., 2007)'
_computing_data_reduction 'CrystalClear (Rigaku Inc., 2007)'
_computing_molecular_graphics 'XP in Siemens SHELXTL (Sheldrick, 1994)'
_computing_publication_material 'SHELX97 (Sheldrick, 1997)'
_computing_structure_refinement 'SHELXL-97 (Sheldrick, 1997)'
_computing_structure_solution 'SHELXS-97 (Sheldrick, 1990)'
_diffrn_ambient_temperature 291(2)
_diffrn_measured_fraction_theta_full 0.997
_diffrn_measured_fraction_theta_max 0.997
_diffrn_measurement_device_type 'MM007-HF CCD(Saturn 724+)'
_diffrn_measurement_method '\w scans at fixed \c = 45\%'
_diffrn_radiation_monochromator Confocal
_diffrn_radiation_source 'rotating anode'
_diffrn_radiation_type MoK\a
_diffrn_radiation_wavelength 0.71073
_diffrn_reflns_av_R_equivalents 0.0128
_diffrn_reflns_av_sigmaI/netI 0.0776
_diffrn_reflns_limit_h_max 15
_diffrn_reflns_limit_h_min -15
_diffrn_reflns_limit_k_max 20
_diffrn_reflns_limit_k_min -20
_diffrn_reflns_limit_l_max 34
_diffrn_reflns_limit_l_min -34
_diffrn_reflns_number 66187
_diffrn_reflns_theta_full 27.00
_diffrn_reflns_theta_max 27.00
_diffrn_reflns_theta_min 1.35
_exptl_absorpt_coefficient_mu 2.253
_exptl_absorpt_correction_T_max 0.8439
_exptl_absorpt_correction_T_min 0.4927
_exptl_absorpt_correction_type multi-scan
_exptl_crystal_colour red
_exptl_crystal_density_diffrn 1.451
_exptl_crystal_density_method 'not measured'
_exptl_crystal_description block
_exptl_crystal_F_000 2152
_exptl_crystal_size_max 0.37
_exptl_crystal_size_mid 0.14
_exptl_crystal_size_min 0.08
_refine_diff_density_max 0.679
_refine_diff_density_min -0.473
_refine_diff_density_rms 0.089
_refine_ls_extinction_method none
_refine_ls_goodness_of_fit_ref 1.057
_refine_ls_hydrogen_treatment constr
_refine_ls_matrix_type full
_refine_ls_number_parameters 1139
_refine_ls_number_reflns 21117
_refine_ls_number_restraints 0
_refine_ls_restrained_S_all 1.057
_refine_ls_R_factor_all 0.0757
_refine_ls_R_factor_gt 0.0527
_refine_ls_shift/su_max 0.000
_refine_ls_shift/su_mean 0.000
_refine_ls_structure_factor_coef Fsqd
_refine_ls_weighting_details 'calc w=1/[\s^2^(Fo^2^)+(0.0394P)^2^+0.0020P] where P=(Fo^2^+2Fc^2^)/3'
_refine_ls_weighting_scheme calc
_refine_ls_wR_factor_gt 0.0967
_refine_ls_wR_factor_ref 0.1001
_reflns_number_gt 14119
_reflns_number_total 21117
_reflns_threshold_expression >2sigma(I)
_cod_data_source_file c5ra18257c1.cif
_cod_data_source_block Ni2
_cod_original_sg_symbol_H-M P-1
_cod_database_code 7223027

loop_
_symmetry_equiv_pos_as_xyz
'x, y, z'
'-x, -y, -z'

loop_
_atom_site_label
_atom_site_type_symbol
_atom_site_fract_x
_atom_site_fract_y
_atom_site_fract_z
_atom_site_U_iso_or_equiv
_atom_site_adp_type
_atom_site_occupancy
_atom_site_symmetry_multiplicity
_atom_site_calc_flag
_atom_site_refinement_flags
Br4 Br 0.52994(3) -0.00116(2) 0.145130(12) 0.04051(9) Uani 1 1 d .
Br3 Br 0.41736(3) 0.17026(2) 0.237020(12) 0.04043(9) Uani 1 1 d .
Br2 Br 0.45246(3) 0.04486(2) 0.347000(13) 0.04590(10) Uani 1 1 d .
Br1 Br 0.57835(3) -0.14514(2) 0.247410(13) 0.04597(10) Uani 1 1 d .
C56 C 0.2971(3) -0.0247(2) 0.09430(12) 0.0391(8) Uani 1 1 d .
C57 C 0.3021(3) -0.1135(2) 0.09817(12) 0.0393(8) Uani 1 1 d .
C58 C 0.3420(3) -0.1683(2) 0.05633(12) 0.0420(8) Uani 1 1 d .
H58 H 0.3457 -0.2277 0.0589 0.050 Uiso 1 1 calc R
C59 C 0.3764(3) -0.1351(2) 0.01063(13) 0.0405(8) Uani 1 1 d .
H59 H 0.4028 -0.1722 -0.0174 0.049 Uiso 1 1 calc R
C60 C 0.3713(3) -0.0453(2) 0.00662(13) 0.0445(9) Uani 1 1 d .
H60 H 0.3945 -0.0228 -0.0240 0.053 Uiso 1 1 calc R
C61 C 0.3316(3) 0.0091(2) 0.04861(12) 0.0404(8) Uani 1 1 d .
C62 C 0.2629(3) -0.1524(2) 0.14633(12) 0.0413(8) Uani 1 1 d .
H62A H 0.1990 -0.1753 0.1409 0.050 Uiso 1 1 calc R
H62B H 0.2335 -0.1059 0.1717 0.050 Uiso 1 1 calc R
C63 C 0.3595(3) -0.2263(2) 0.16621(12) 0.0447(9) Uani 1 1 d .
H63A H 0.4108 -0.2587 0.1384 0.067 Uiso 1 1 calc R
H63B H 0.3256 -0.2653 0.1864 0.067 Uiso 1 1 calc R
H63C H 0.4030 -0.2013 0.1864 0.067 Uiso 1 1 calc R
C64 C 0.3233(3) 0.1053(2) 0.04406(12) 0.0382(8) Uani 1 1 d .
H64A H 0.3921 0.1114 0.0233 0.046 Uiso 1 1 calc R
H64B H 0.3224 0.1292 0.0772 0.046 Uiso 1 1 calc R
C65 C 0.2154(3) 0.1582(2) 0.02126(12) 0.0452(9) Uani 1 1 d .
H65A H 0.2308 0.1548 -0.0148 0.068 Uiso 1 1 calc R
H65B H 0.1950 0.2188 0.0320 0.068 Uiso 1 1 calc R
H65C H 0.1519 0.1345 0.0320 0.068 Uiso 1 1 calc R
C66 C 0.1349(3) 0.0695(2) 0.14222(12) 0.0373(7) Uani 1 1 d .
C67 C 0.0811(3) 0.1354(2) 0.18209(12) 0.0410(8) Uani 1 1 d .
C68 C -0.0462(3) 0.1631(2) 0.18090(13) 0.0440(9) Uani 1 1 d .
C69 C -0.1468(3) 0.2192(2) 0.20857(13) 0.0450(9) Uani 1 1 d .
H69 H -0.1390 0.2548 0.2343 0.054 Uiso 1 1 calc R
C70 C -0.2567(3) 0.2215(2) 0.19752(12) 0.0420(9) Uani 1 1 d .
H70 H -0.3227 0.2577 0.2162 0.050 Uiso 1 1 calc R
C71 C -0.2689(3) 0.1697(2) 0.15860(12) 0.0425(8) Uani 1 1 d .
H71 H -0.3430 0.1723 0.1509 0.051 Uiso 1 1 calc R
C72 C -0.1702(3) 0.1137(2) 0.13093(13) 0.0423(8) Uani 1 1 d .
C73 C -0.0581(3) 0.1120(2) 0.14208(12) 0.0363(8) Uani 1 1 d .
C74 C 0.0397(3) 0.0576(2) 0.11515(13) 0.0394(8) Uani 1 1 d .
C75 C 0.0282(3) 0.0048(2) 0.07597(12) 0.0409(8) Uani 1 1 d .
H75 H 0.0944 -0.0317 0.0575 0.049 Uiso 1 1 calc R
C76 C -0.0815(3) 0.0070(2) 0.06477(12) 0.0424(8) Uani 1 1 d .
H76 H -0.0892 -0.0284 0.0390 0.051 Uiso 1 1 calc R
C77 C -0.1799(3) 0.0620(2) 0.09192(12) 0.0377(8) Uani 1 1 d .
H77 H -0.2535 0.0640 0.0838 0.045 Uiso 1 1 calc R
C78 C 0.0994(3) 0.2118(2) 0.25376(12) 0.0386(8) Uani 1 1 d .
C83 C 0.0503(3) 0.1778(2) 0.29637(12) 0.0367(7) Uani 1 1 d .
C82 C 0.0149(3) 0.2270(2) 0.34039(12) 0.0375(8) Uani 1 1 d .
H82 H -0.0162 0.2034 0.3689 0.045 Uiso 1 1 calc R
C81 C 0.0257(3) 0.3121(2) 0.34197(12) 0.0387(8) Uani 1 1 d .
C80 C 0.0732(3) 0.3466(2) 0.29931(12) 0.0398(8) Uani 1 1 d .
H80 H 0.0796 0.4037 0.3002 0.048 Uiso 1 1 calc R
C79 C 0.1108(3) 0.2972(2) 0.25584(12) 0.0414(9) Uani 1 1 d .
C97 C 0.0082(3) 0.3635(2) 0.39227(12) 0.0399(8) Uani 1 1 d .
H97 H -0.0306 0.4257 0.3854 0.048 Uiso 1 1 calc R
C104 C -0.0703(3) 0.3352(2) 0.43384(12) 0.0365(7) Uani 1 1 d .
C105 C -0.1880(3) 0.3835(2) 0.44179(12) 0.0417(8) Uani 1 1 d .
H105 H -0.2171 0.4323 0.4220 0.050 Uiso 1 1 calc R
C106 C -0.2622(3) 0.3588(2) 0.47941(12) 0.0440(9) Uani 1 1 d .
H106 H -0.3408 0.3911 0.4846 0.053 Uiso 1 1 calc R
C107 C -0.2194(3) 0.2860(2) 0.50920(13) 0.0428(8) Uani 1 1 d .
H107 H -0.2689 0.2698 0.5344 0.051 Uiso 1 1 calc R
C108 C -0.1020(3) 0.2376(2) 0.50099(12) 0.0433(9) Uani 1 1 d .
H108 H -0.0734 0.1884 0.5206 0.052 Uiso 1 1 calc R
C109 C -0.0272(3) 0.2621(2) 0.46370(12) 0.0392(8) Uani 1 1 d .
H109 H 0.0514 0.2298 0.4587 0.047 Uiso 1 1 calc R
C98 C 0.1277(3) 0.3602(2) 0.41128(12) 0.0407(8) Uani 1 1 d .
C103 C 0.2339(3) 0.3106(2) 0.38650(12) 0.0385(8) Uani 1 1 d .
H103 H 0.2354 0.2750 0.3592 0.046 Uiso 1 1 calc R
C102 C 0.3374(3) 0.3142(2) 0.40237(12) 0.0410(8) Uani 1 1 d .
H102 H 0.4085 0.2814 0.3855 0.049 Uiso 1 1 calc R
C101 C 0.3355(3) 0.3670(2) 0.44375(12) 0.0415(8) Uani 1 1 d .
H101 H 0.4050 0.3691 0.4548 0.050 Uiso 1 1 calc R
C100 C 0.2283(3) 0.4166(2) 0.46841(12) 0.0410(8) Uani 1 1 d .
H100 H 0.2262 0.4524 0.4958 0.049 Uiso 1 1 calc R
C99 C 0.1240(3) 0.4126(2) 0.45207(12) 0.0387(8) Uani 1 1 d .
H99 H 0.0525 0.4453 0.4687 0.046 Uiso 1 1 calc R
C84 C 0.1579(3) 0.3365(2) 0.20727(12) 0.0380(8) Uani 1 1 d .
H84 H 0.2244 0.2894 0.1915 0.046 Uiso 1 1 calc R
C91 C 0.2046(3) 0.4142(2) 0.21652(12) 0.0375(8) Uani 1 1 d .
C96 C 0.2859(3) 0.4037(2) 0.25065(12) 0.0396(8) Uani 1 1 d .
H96 H 0.3098 0.3507 0.2677 0.048 Uiso 1 1 calc R
C95 C 0.3315(3) 0.4724(2) 0.25933(12) 0.0398(8) Uani 1 1 d .
H95 H 0.3861 0.4651 0.2821 0.048 Uiso 1 1 calc R
C94 C 0.2959(3) 0.5516(2) 0.23417(12) 0.0400(8) Uani 1 1 d .
H94 H 0.3263 0.5976 0.2400 0.048 Uiso 1 1 calc R
C93 C 0.2144(3) 0.5618(2) 0.20015(12) 0.0414(8) Uani 1 1 d .
H93 H 0.1898 0.6148 0.1832 0.050 Uiso 1 1 calc R
C92 C 0.1699(3) 0.4935(2) 0.19140(12) 0.0377(8) Uani 1 1 d .
H92 H 0.1160 0.5007 0.1683 0.045 Uiso 1 1 calc R
C85 C 0.0643(3) 0.3578(2) 0.16988(12) 0.0411(8) Uani 1 1 d .
C90 C -0.0487(3) 0.4088(2) 0.18621(12) 0.0377(8) Uani 1 1 d .
H90 H -0.0680 0.4283 0.2195 0.045 Uiso 1 1 calc R
C89 C -0.1332(3) 0.4309(2) 0.15312(12) 0.0381(8) Uani 1 1 d .
H89 H -0.2086 0.4655 0.1641 0.046 Uiso 1 1 calc R
C88 C -0.1042(3) 0.4010(2) 0.10378(12) 0.0390(8) Uani 1 1 d .
H88 H -0.1607 0.4151 0.0816 0.047 Uiso 1 1 calc R
C87 C 0.0088(3) 0.3500(2) 0.08705(13) 0.0442(9) Uani 1 1 d .
H87 H 0.0279 0.3302 0.0538 0.053 Uiso 1 1 calc R
C86 C 0.0933(3) 0.3287(2) 0.12038(12) 0.0399(8) Uani 1 1 d .
H86 H 0.1691 0.2950 0.1093 0.048 Uiso 1 1 calc R
C1 C 0.6775(3) 0.0353(2) 0.41150(12) 0.0401(8) Uani 1 1 d .
C2 C 0.6607(3) 0.0010(2) 0.45937(12) 0.0377(8) Uani 1 1 d .
C3 C 0.6163(3) 0.0582(2) 0.50069(12) 0.0402(8) Uani 1 1 d .
H3 H 0.6048 0.0356 0.5327 0.048 Uiso 1 1 calc R
C4 C 0.5893(3) 0.1489(2) 0.49368(13) 0.0437(9) Uani 1 1 d .
H4 H 0.5605 0.1870 0.5212 0.052 Uiso 1 1 calc R
C5 C 0.6048(3) 0.1831(2) 0.44652(12) 0.0370(8) Uani 1 1 d .
H5 H 0.5853 0.2439 0.4422 0.044 Uiso 1 1 calc R
C6 C 0.6499(3) 0.1265(2) 0.40503(12) 0.0375(8) Uani 1 1 d .
C7 C 0.6975(3) -0.0963(2) 0.46752(12) 0.0399(8) Uani 1 1 d .
H7A H 0.7766 -0.1205 0.4513 0.048 Uiso 1 1 calc R
H7B H 0.6476 -0.1218 0.4508 0.048 Uiso 1 1 calc R
C8 C 0.6942(3) -0.1266(2) 0.52268(12) 0.0405(8) Uani 1 1 d .
H8A H 0.7173 -0.1900 0.5237 0.061 Uiso 1 1 calc R
H8B H 0.6163 -0.1035 0.5394 0.061 Uiso 1 1 calc R
H8C H 0.7469 -0.1051 0.5394 0.061 Uiso 1 1 calc R
C9 C 0.6648(3) 0.1612(2) 0.35274(12) 0.0409(8) Uani 1 1 d .
H9A H 0.5982 0.1606 0.3358 0.049 Uiso 1 1 calc R
H9B H 0.7340 0.1220 0.3342 0.049 Uiso 1 1 calc R
C10 C 0.6760(3) 0.2548(2) 0.35149(12) 0.0419(8) Uani 1 1 d .
H10A H 0.6873 0.2726 0.3172 0.063 Uiso 1 1 calc R
H10B H 0.7416 0.2561 0.3683 0.063 Uiso 1 1 calc R
H10C H 0.6060 0.2946 0.3683 0.063 Uiso 1 1 calc R
C11 C 0.8346(3) -0.0575(2) 0.36285(12) 0.0371(8) Uani 1 1 d .
C12 C 0.8875(3) -0.1256(2) 0.32085(12) 0.0397(8) Uani 1 1 d .
C13 C 1.0144(3) -0.1579(2) 0.32420(12) 0.0416(8) Uani 1 1 d .
C14 C 1.1112(3) -0.2180(2) 0.29853(12) 0.0411(8) Uani 1 1 d .
H14 H 1.1012 -0.2534 0.2732 0.049 Uiso 1 1 calc R
C15 C 1.2216(3) -0.2255(2) 0.31023(12) 0.0413(8) Uani 1 1 d .
H15 H 1.2859 -0.2659 0.2929 0.050 Uiso 1 1 calc R
C16 C 1.2374(3) -0.1720(2) 0.34849(12) 0.0416(8) Uani 1 1 d .
H16 H 1.3121 -0.1771 0.3564 0.050 Uiso 1 1 calc R
C17 C 1.1414(3) -0.1119(2) 0.37439(12) 0.0377(8) Uani 1 1 d .
C18 C 1.0292(3) -0.1049(2) 0.36206(12) 0.0383(8) Uani 1 1 d .
C19 C 0.9325(3) -0.0450(2) 0.38802(12) 0.0395(8) Uani 1 1 d .
C20 C 0.9475(3) 0.0083(2) 0.42592(12) 0.0420(8) Uani 1 1 d .
H20 H 0.8828 0.0485 0.4433 0.050 Uiso 1 1 calc R
C21 C 1.0585(3) 0.0013(2) 0.43767(13) 0.0429(8) Uani 1 1 d .
H21 H 1.0684 0.0369 0.4628 0.052 Uiso 1 1 calc R
C22 C 1.1556(3) -0.0592(2) 0.41183(12) 0.0412(8) Uani 1 1 d .
H22 H 1.2301 -0.0639 0.4199 0.049 Uiso 1 1 calc R
C23 C 0.8649(3) -0.1966(2) 0.24927(12) 0.0366(7) Uani 1 1 d .
C28 C 0.9199(3) -0.1656(2) 0.20743(12) 0.0389(8) Uani 1 1 d .
C27 C 0.9509(3) -0.2133(2) 0.16243(12) 0.0406(8) Uani 1 1 d .
H27 H 0.9824 -0.1898 0.1340 0.049 Uiso 1 1 calc R
C26 C 0.9346(3) -0.2960(2) 0.16020(12) 0.0379(8) Uani 1 1 d .
C25 C 0.8835(3) -0.3294(2) 0.20250(12) 0.0380(8) Uani 1 1 d .
H25 H 0.8723 -0.3849 0.2009 0.046 Uiso 1 1 calc R
C24 C 0.8492(3) -0.2806(2) 0.24697(12) 0.0384(8) Uani 1 1 d .
C42 C 0.9560(3) -0.3500(2) 0.10973(12) 0.0374(8) Uani 1 1 d .
H42 H 0.9817 -0.4128 0.1183 0.045 Uiso 1 1 calc R
C49 C 0.8404(3) -0.3336(2) 0.08588(12) 0.0389(8) Uani 1 1 d .
C54 C 0.8392(3) -0.3909(2) 0.04820(12) 0.0426(8) Uani 1 1 d .
H54 H 0.9060 -0.4370 0.0382 0.051 Uiso 1 1 calc R
C53 C 0.7387(3) -0.3802(2) 0.02503(12) 0.0388(8) Uani 1 1 d .
H53 H 0.7382 -0.4194 -0.0002 0.047 Uiso 1 1 calc R
C52 C 0.6399(3) -0.3118(2) 0.03946(12) 0.0459(9) Uani 1 1 d .
H52 H 0.5730 -0.3049 0.0238 0.055 Uiso 1 1 calc R
C51 C 0.6394(3) -0.2533(2) 0.07692(12) 0.0405(8) Uani 1 1 d .
H51 H 0.5724 -0.2072 0.0865 0.049 Uiso 1 1 calc R
C50 C 0.7399(3) -0.2638(2) 0.10025(12) 0.0379(8) Uani 1 1 d .
H50 H 0.7402 -0.2244 0.1254 0.045 Uiso 1 1 calc R
C43 C 1.0538(3) -0.3322(2) 0.07111(12) 0.0385(8) Uani 1 1 d .
C44 C 1.0302(3) -0.2554(2) 0.04221(12) 0.0407(8) Uani 1 1 d .
H44 H 0.9577 -0.2131 0.0477 0.049 Uiso 1 1 calc R
C45 C 1.1144(3) -0.2422(2) 0.00555(12) 0.0451(9) Uani 1 1 d .
H45 H 1.0987 -0.1907 -0.0132 0.054 Uiso 1 1 calc R
C46 C 1.2225(3) -0.3059(2) -0.00321(12) 0.0426(8) Uani 1 1 d .
H46 H 1.2785 -0.2975 -0.0282 0.051 Uiso 1 1 calc R
C47 C 1.2468(3) -0.3830(2) 0.02571(12) 0.0437(9) Uani 1 1 d .
H47 H 1.3191 -0.4256 0.0201 0.052 Uiso 1 1 calc R
C48 C 1.1630(3) -0.3954(2) 0.06257(12) 0.0397(8) Uani 1 1 d .
H48 H 1.1794 -0.4462 0.0819 0.048 Uiso 1 1 calc R
C29 C 0.7977(3) -0.3171(2) 0.29482(12) 0.0392(8) Uani 1 1 d .
H29 H 0.7328 -0.2680 0.3098 0.047 Uiso 1 1 calc R
C30 C 0.7444(3) -0.3915(2) 0.28513(12) 0.0361(7) Uani 1 1 d .
C31 C 0.6533(3) -0.3739(2) 0.25451(12) 0.0416(8) Uani 1 1 d .
H31 H 0.6281 -0.3186 0.2400 0.050 Uiso 1 1 calc R
C32 C 0.6013(3) -0.4373(2) 0.24589(12) 0.0384(8) Uani 1 1 d .
H32 H 0.5403 -0.4247 0.2260 0.046 Uiso 1 1 calc R
C33 C 0.6397(3) -0.5207(2) 0.26695(12) 0.0413(8) Uani 1 1 d .
H33 H 0.6044 -0.5638 0.2610 0.050 Uiso 1 1 calc R
C34 C 0.7310(3) -0.5396(2) 0.29688(12) 0.0416(8) Uani 1 1 d .
H34 H 0.7572 -0.5954 0.3108 0.050 Uiso 1 1 calc R
C35 C 0.7822(3) -0.4749(2) 0.30564(12) 0.0395(8) Uani 1 1 d .
H35 H 0.8430 -0.4874 0.3256 0.047 Uiso 1 1 calc R
C36 C 0.8871(3) -0.3411(2) 0.33357(12) 0.0382(8) Uani 1 1 d .
C41 C 0.8525(3) -0.3083(2) 0.38268(13) 0.0467(9) Uani 1 1 d .
H41 H 0.7762 -0.2734 0.3918 0.056 Uiso 1 1 calc R
C40 C 0.9315(3) -0.3278(2) 0.41777(12) 0.0443(9) Uani 1 1 d .
H40 H 0.9079 -0.3067 0.4506 0.053 Uiso 1 1 calc R
C39 C 1.0456(3) -0.3787(2) 0.40426(13) 0.0396(8) Uani 1 1 d .
H39 H 1.0986 -0.3909 0.4280 0.047 Uiso 1 1 calc R
C38 C 1.0817(3) -0.4117(2) 0.35526(12) 0.0389(8) Uani 1 1 d .
H38 H 1.1582 -0.4462 0.3463 0.047 Uiso 1 1 calc R
C37 C 1.0021(3) -0.3923(2) 0.31983(13) 0.0439(9) Uani 1 1 d .
H37 H 1.0256 -0.4135 0.2870 0.053 Uiso 1 1 calc R
C55 C 0.4840(3) 0.3882(2) 0.13281(13) 0.0461(9) Uani 1 1 d .
H55A H 0.4192 0.4117 0.1587 0.055 Uiso 1 1 calc R
H55B H 0.5458 0.3470 0.1489 0.055 Uiso 1 1 calc R
C110 C 0.5018(3) 0.3843(2) 0.61697(11) 0.0396(8) Uani 1 1 d .
H11A H 0.4432 0.4023 0.6458 0.048 Uiso 1 1 calc R
H11B H 0.5452 0.3230 0.6215 0.048 Uiso 1 1 calc R
Cl2 Cl 0.02017(7) 0.07782(5) 0.29452(3) 0.04020(19) Uani 1 1 d .
Cl1 Cl 0.95227(7) -0.06659(5) 0.21063(3) 0.03922(19) Uani 1 1 d .
Cl3 Cl 0.53511(8) 0.47554(6) 0.10890(3) 0.0440(2) Uani 1 1 d .
Cl4 Cl 0.43751(8) 0.32929(6) 0.08848(3) 0.0440(2) Uani 1 1 d .
Cl5 Cl 0.59800(8) 0.44893(6) 0.61533(3) 0.0432(2) Uani 1 1 d .
Cl6 Cl 0.43108(8) 0.39225(5) 0.56247(3) 0.04103(19) Uani 1 1 d .
N3 N 0.2458(2) 0.03575(17) 0.13582(9) 0.0353(6) Uani 1 1 d .
N4 N 0.1508(3) 0.15541(18) 0.21044(10) 0.0405(7) Uani 1 1 d .
N2 N 0.7247(3) -0.02158(18) 0.36955(10) 0.0416(7) Uani 1 1 d .
N1 N 0.8194(3) -0.14210(18) 0.29219(11) 0.0410(7) Uani 1 1 d .
Ni2 Ni 0.33373(4) 0.07222(3) 0.191290(16) 0.03982(11) Uani 1 1 d .
Ni1 Ni 0.64150(4) -0.06138(3) 0.311440(16) 0.04195(12) Uani 1 1 d .

loop_
_atom_site_aniso_label
_atom_site_aniso_U_11
_atom_site_aniso_U_22
_atom_site_aniso_U_33
_atom_site_aniso_U_23
_atom_site_aniso_U_13
_atom_site_aniso_U_12
Br4 0.03862(19) 0.04017(19) 0.03885(18) -0.00884(14) 0.00869(14) -0.00992(15)
Br3 0.03870(19) 0.03950(19) 0.03909(18) -0.00885(14) 0.00828(14) -0.00951(15)
Br2 0.0433(2) 0.0450(2) 0.04491(19) -0.00980(16) 0.00942(16) -0.01100(16)
Br1 0.0430(2) 0.0459(2) 0.04427(19) -0.00977(15) 0.00994(16) -0.01060(16)
C56 0.042(2) 0.0368(18) 0.0317(16) -0.0016(14) -0.0005(14) -0.0022(15)
C57 0.0361(19) 0.0378(18) 0.0396(18) 0.0032(14) 0.0085(14) -0.0091(15)
C58 0.041(2) 0.0367(18) 0.0359(17) -0.0038(14) -0.0104(15) 0.0096(15)
C59 0.0368(19) 0.046(2) 0.0398(18) -0.0136(15) -0.0126(15) -0.0089(16)
C60 0.0327(18) 0.045(2) 0.0410(19) -0.0063(15) 0.0067(15) 0.0076(15)
C61 0.0372(18) 0.0366(18) 0.0407(18) 0.0042(14) 0.0093(15) -0.0063(15)
C62 0.041(2) 0.0388(19) 0.0406(18) -0.0050(15) 0.0085(15) -0.0106(16)
C63 0.044(2) 0.0422(19) 0.0400(18) 0.0099(15) 0.0143(16) -0.0091(16)
C64 0.0382(19) 0.0387(18) 0.0355(17) 0.0087(14) -0.0072(14) -0.0078(15)
C65 0.040(2) 0.047(2) 0.0363(18) 0.0083(15) -0.0066(15) 0.0064(16)
C66 0.0345(18) 0.0388(18) 0.0354(17) 0.0063(14) -0.0051(14) -0.0061(15)
C67 0.042(2) 0.0344(18) 0.0380(18) 0.0105(14) -0.0142(16) 0.0053(15)
C68 0.039(2) 0.0400(19) 0.0418(19) -0.0069(15) -0.0117(15) 0.0088(16)
C69 0.044(2) 0.0398(19) 0.0389(18) -0.0072(15) -0.0095(16) 0.0093(16)
C70 0.039(2) 0.0403(19) 0.0311(17) 0.0042(14) 0.0064(14) 0.0076(15)
C71 0.0342(19) 0.0422(19) 0.046(2) -0.0041(16) 0.0090(15) -0.0080(15)
C72 0.0316(18) 0.043(2) 0.0413(18) -0.0055(15) 0.0026(14) 0.0040(15)
C73 0.0374(19) 0.0325(17) 0.0339(17) 0.0023(13) -0.0008(14) -0.0037(14)
C74 0.0315(18) 0.0397(18) 0.0424(18) -0.0047(15) 0.0071(14) -0.0076(15)
C75 0.038(2) 0.043(2) 0.0378(18) -0.0046(15) 0.0085(15) -0.0116(16)
C76 0.042(2) 0.0406(19) 0.0358(18) 0.0021(14) -0.0001(15) -0.0001(16)
C77 0.0362(19) 0.0353(18) 0.0383(18) 0.0051(14) -0.0084(14) -0.0043(15)
C78 0.0367(19) 0.0391(19) 0.0380(18) 0.0059(14) -0.0094(15) -0.0064(15)
C83 0.0340(18) 0.0415(18) 0.0371(17) -0.0024(14) -0.0079(14) -0.0133(15)
C82 0.0395(19) 0.0363(18) 0.0359(17) 0.0059(14) -0.0085(14) -0.0089(15)
C81 0.043(2) 0.0298(17) 0.0338(16) 0.0058(13) -0.0112(14) 0.0053(15)
C80 0.0341(18) 0.0384(18) 0.0435(19) -0.0051(15) 0.0055(15) -0.0090(15)
C79 0.0406(19) 0.0306(17) 0.0380(18) 0.0082(14) 0.0080(15) 0.0070(14)
C97 0.0383(19) 0.0345(18) 0.0356(17) -0.0011(14) -0.0066(15) 0.0077(15)
C104 0.0359(18) 0.0367(18) 0.0376(17) -0.0040(14) -0.0089(14) -0.0097(15)
C105 0.045(2) 0.0368(18) 0.0334(17) -0.0043(14) -0.0071(15) 0.0051(15)
C106 0.041(2) 0.042(2) 0.0400(19) -0.0079(15) -0.0103(16) 0.0040(16)
C107 0.039(2) 0.0411(19) 0.0443(19) 0.0038(15) 0.0064(15) -0.0093(16)
C108 0.042(2) 0.0360(18) 0.0379(18) -0.0037(14) 0.0085(15) 0.0049(15)
C109 0.0334(18) 0.046(2) 0.0368(17) 0.0057(15) -0.0076(14) -0.0077(16)
C98 0.042(2) 0.0374(18) 0.0409(18) -0.0045(15) 0.0032(15) -0.0111(16)
C103 0.0373(19) 0.0406(19) 0.0358(17) 0.0084(14) -0.0085(14) -0.0077(15)
C102 0.042(2) 0.0402(19) 0.0411(18) -0.0050(15) -0.0099(15) -0.0103(16)
C101 0.041(2) 0.0369(18) 0.0376(17) 0.0043(14) -0.0143(15) 0.0067(15)
C100 0.047(2) 0.0369(18) 0.0363(17) -0.0060(14) -0.0057(15) -0.0075(16)
C99 0.0380(19) 0.0412(19) 0.0356(17) 0.0058(14) 0.0047(14) -0.0136(15)
C84 0.0384(19) 0.0421(19) 0.0329(16) 0.0110(14) -0.0123(14) -0.0085(15)
C91 0.0371(19) 0.0357(18) 0.0343(17) -0.0044(14) 0.0052(14) -0.0057(15)
C96 0.0398(19) 0.0411(19) 0.0371(17) 0.0070(14) -0.0031(15) -0.0119(16)
C95 0.0364(18) 0.0411(19) 0.0377(18) -0.0084(14) 0.0094(14) -0.0094(15)
C94 0.0350(18) 0.0436(19) 0.0363(17) -0.0089(15) 0.0085(14) -0.0080(15)
C93 0.047(2) 0.0405(19) 0.0353(17) -0.0128(14) -0.0036(15) -0.0097(16)
C92 0.0344(18) 0.0410(19) 0.0370(17) 0.0058(14) 0.0047(14) -0.0138(15)
C85 0.0389(19) 0.0372(18) 0.0379(18) 0.0071(14) -0.0129(15) 0.0057(15)
C90 0.0345(18) 0.0381(18) 0.0379(17) 0.0071(14) -0.0071(14) -0.0061(15)
C89 0.0353(19) 0.0401(19) 0.0416(18) -0.0093(15) -0.0119(15) -0.0115(15)
C88 0.0375(19) 0.0425(19) 0.0344(17) 0.0100(14) -0.0058(14) -0.0077(15)
C87 0.044(2) 0.0402(19) 0.0360(17) 0.0123(14) -0.0126(15) 0.0094(16)
C86 0.0363(19) 0.0425(19) 0.0422(18) -0.0098(15) -0.0124(15) -0.0098(16)
C1 0.042(2) 0.0368(18) 0.0378(18) -0.0027(14) 0.0067(15) -0.0108(16)
C2 0.0355(18) 0.0431(19) 0.0338(17) -0.0008(14) -0.0082(14) -0.0089(15)
C3 0.0378(19) 0.0419(19) 0.0376(17) 0.0019(15) 0.0099(15) -0.0121(16)
C4 0.0365(19) 0.0393(19) 0.0397(18) -0.0061(15) 0.0085(15) 0.0084(15)
C5 0.0397(19) 0.0339(17) 0.0390(18) -0.0060(14) -0.0118(15) -0.0102(15)
C6 0.0395(19) 0.0383(19) 0.0351(17) -0.0047(14) -0.0075(14) -0.0105(15)
C7 0.0363(19) 0.0410(19) 0.0405(18) -0.0069(15) 0.0092(15) -0.0132(15)
C8 0.0348(19) 0.0385(18) 0.0378(17) -0.0051(14) -0.0135(14) 0.0091(15)
C9 0.0355(19) 0.048(2) 0.0380(17) 0.0068(15) -0.0104(14) -0.0081(16)
C10 0.0355(19) 0.0365(18) 0.0430(18) 0.0109(14) -0.0115(15) 0.0079(15)
C11 0.041(2) 0.0316(17) 0.0345(17) 0.0044(13) -0.0043(15) -0.0051(15)
C12 0.043(2) 0.0326(17) 0.0332(17) 0.0049(14) -0.0114(15) 0.0069(15)
C13 0.042(2) 0.0371(18) 0.0364(18) 0.0076(14) -0.0118(15) 0.0051(15)
C14 0.039(2) 0.0391(19) 0.0340(17) 0.0076(14) -0.0096(14) 0.0080(15)
C15 0.0379(19) 0.0425(19) 0.0409(18) -0.0070(15) 0.0089(15) -0.0126(16)
C16 0.040(2) 0.0399(19) 0.0422(19) -0.0083(15) 0.0088(15) -0.0116(16)
C17 0.041(2) 0.0318(17) 0.0358(17) 0.0028(13) -0.0030(14) -0.0046(15)
C18 0.042(2) 0.0319(17) 0.0390(18) 0.0115(14) -0.0065(15) -0.0075(15)
C19 0.048(2) 0.0342(18) 0.0325(17) 0.0060(14) -0.0080(15) -0.0056(16)
C20 0.041(2) 0.0424(19) 0.0396(18) 0.0003(15) -0.0076(15) -0.0060(16)
C21 0.0344(19) 0.0439(19) 0.0386(18) -0.0069(15) 0.0030(15) 0.0045(15)
C22 0.0342(18) 0.0428(19) 0.0415(19) -0.0086(15) 0.0118(15) -0.0090(15)
C23 0.0381(19) 0.0349(18) 0.0345(17) 0.0020(13) -0.0046(14) -0.0070(15)
C28 0.0389(19) 0.0408(19) 0.0367(17) 0.0093(14) -0.0090(15) -0.0103(15)
C27 0.0377(19) 0.0393(19) 0.0391(18) 0.0083(15) 0.0063(15) -0.0071(15)
C26 0.0382(19) 0.0384(19) 0.0356(17) 0.0089(14) -0.0074(14) -0.0083(15)
C25 0.0369(19) 0.0360(18) 0.0399(18) -0.0056(14) 0.0062(15) -0.0125(15)
C24 0.0397(19) 0.0414(19) 0.0359(17) -0.0055(14) -0.0099(15) -0.0121(16)
C42 0.0377(19) 0.0354(18) 0.0389(18) 0.0081(14) -0.0017(14) -0.0123(15)
C49 0.0384(19) 0.0404(18) 0.0348(17) -0.0086(14) 0.0060(14) -0.0100(15)
C54 0.047(2) 0.0396(19) 0.0394(18) -0.0069(15) -0.0070(16) -0.0086(16)
C53 0.0326(18) 0.0438(19) 0.0374(17) -0.0073(14) 0.0028(14) -0.0091(15)
C52 0.044(2) 0.043(2) 0.0378(18) -0.0099(15) 0.0115(15) 0.0020(16)
C51 0.045(2) 0.0360(18) 0.0390(18) 0.0025(14) -0.0044(15) -0.0095(16)
C50 0.0364(19) 0.0375(18) 0.0352(17) 0.0056(14) 0.0089(14) -0.0093(15)
C43 0.0387(19) 0.0390(19) 0.0367(17) 0.0100(14) -0.0051(15) -0.0099(15)
C44 0.0379(19) 0.0384(19) 0.0392(18) 0.0110(14) 0.0079(15) -0.0064(15)
C45 0.040(2) 0.0413(19) 0.0393(18) 0.0122(15) 0.0106(15) 0.0047(16)
C46 0.0383(19) 0.0415(19) 0.0400(18) 0.0040(15) 0.0075(15) -0.0043(16)
C47 0.039(2) 0.0412(19) 0.0377(18) -0.0036(15) -0.0029(15) 0.0083(16)
C48 0.039(2) 0.0417(19) 0.0369(17) 0.0079(14) -0.0123(15) -0.0068(16)
C29 0.0349(18) 0.0426(19) 0.0380(17) 0.0086(15) -0.0067(14) -0.0075(15)
C30 0.0338(18) 0.0318(17) 0.0373(17) -0.0056(13) -0.0089(14) 0.0011(14)
C31 0.041(2) 0.0425(19) 0.0404(18) 0.0085(15) -0.0119(15) -0.0084(16)
C32 0.0343(18) 0.0409(19) 0.0377(17) -0.0044(14) -0.0106(14) -0.0045(15)
C33 0.040(2) 0.0319(17) 0.0420(18) -0.0075(14) -0.0080(15) 0.0063(15)
C34 0.040(2) 0.0345(18) 0.0415(18) 0.0056(14) -0.0120(15) 0.0046(15)
C35 0.0379(19) 0.046(2) 0.0341(17) 0.0113(14) -0.0099(14) -0.0107(16)
C36 0.0364(19) 0.0400(19) 0.0395(18) 0.0104(14) -0.0082(15) -0.0126(15)
C41 0.044(2) 0.0388(19) 0.0431(19) 0.0078(15) -0.0087(16) 0.0112(16)
C40 0.044(2) 0.0431(19) 0.0313(16) 0.0097(14) 0.0013(15) 0.0070(16)
C39 0.0361(19) 0.0425(19) 0.0417(18) -0.0090(15) -0.0126(15) -0.0100(16)
C38 0.0329(18) 0.0432(19) 0.0386(18) -0.0075(15) 0.0017(14) -0.0094(15)
C37 0.047(2) 0.0361(18) 0.0387(18) -0.0070(14) -0.0095(16) 0.0062(16)
C55 0.045(2) 0.049(2) 0.0425(19) -0.0128(16) 0.0134(16) -0.0165(17)
C110 0.043(2) 0.0431(19) 0.0313(16) 0.0088(14) 0.0028(14) -0.0135(16)
Cl2 0.0382(4) 0.0390(4) 0.0395(4) -0.0085(3) 0.0091(3) -0.0098(4)
Cl1 0.0390(5) 0.0399(4) 0.0389(4) 0.0102(3) -0.0099(3) -0.0103(4)
Cl3 0.0427(5) 0.0452(5) 0.0436(4) 0.0102(4) -0.0104(4) -0.0112(4)
Cl4 0.0443(5) 0.0446(5) 0.0427(4) 0.0094(4) -0.0105(4) -0.0110(4)
Cl5 0.0414(5) 0.0440(5) 0.0414(4) -0.0110(4) 0.0093(4) -0.0127(4)
Cl6 0.0412(5) 0.0416(5) 0.0410(4) -0.0096(3) -0.0099(4) -0.0104(4)
N3 0.0396(16) 0.0356(15) 0.0304(13) 0.0054(11) -0.0091(12) -0.0091(13)
N4 0.0380(16) 0.0364(15) 0.0387(15) 0.0054(12) 0.0017(13) -0.0007(13)
N2 0.0410(17) 0.0405(16) 0.0404(16) -0.0074(13) 0.0079(13) -0.0116(14)
N1 0.0372(16) 0.0372(16) 0.0453(16) -0.0068(13) 0.0077(13) -0.0100(13)
Ni2 0.0380(2) 0.0395(2) 0.0382(2) -0.00837(19) 0.00835(19) -0.0098(2)
Ni1 0.0395(3) 0.0417(3) 0.0407(2) -0.00835(19) 0.0085(2) -0.0102(2)

loop_
_atom_type_symbol
_atom_type_description
_atom_type_scat_dispersion_real
_atom_type_scat_dispersion_imag
_atom_type_scat_source
C C 0.0033 0.0016 'International Tables Vol C Tables 4.2.6.8 and 6.1.1.4'
H H 0.0000 0.0000 'International Tables Vol C Tables 4.2.6.8 and 6.1.1.4'
N N 0.0061 0.0033 'International Tables Vol C Tables 4.2.6.8 and 6.1.1.4'
Ni Ni 0.3393 1.1124 'International Tables Vol C Tables 4.2.6.8 and 6.1.1.4'
Br Br -0.2901 2.4595 'International Tables Vol C Tables 4.2.6.8 and 6.1.1.4'
Cl Cl 0.1484 0.1585 'International Tables Vol C Tables 4.2.6.8 and 6.1.1.4'

loop_
_geom_angle_atom_site_label_1
_geom_angle_atom_site_label_2
_geom_angle_atom_site_label_3
_geom_angle
C61 C56 C57 120.4(3)
C61 C56 N3 118.4(3)
C57 C56 N3 121.0(3)
C58 C57 C56 119.7(3)
C58 C57 C62 118.1(3)
C56 C57 C62 122.2(3)
C57 C58 C59 120.4(3)
C57 C58 H58 119.8
C59 C58 H58 119.8
C58 C59 C60 120.1(3)
C58 C59 H59 120.0
C60 C59 H59 120.0
C61 C60 C59 119.3(3)
C61 C60 H60 120.3
C59 C60 H60 120.3
C60 C61 C56 120.2(3)
C60 C61 C64 119.3(3)
C56 C61 C64 120.4(3)
C57 C62 C63 113.4(3)
C57 C62 H62A 108.9
C63 C62 H62A 108.9
C57 C62 H62B 108.9
C63 C62 H62B 108.9
H62A C62 H62B 107.7
C62 C63 H63A 109.5
C62 C63 H63B 109.5
H63A C63 H63B 109.5
C62 C63 H63C 109.5
H63A C63 H63C 109.5
H63B C63 H63C 109.5
C61 C64 C65 112.6(3)
C61 C64 H64A 109.1
C65 C64 H64A 109.1
C61 C64 H64B 109.1
C65 C64 H64B 109.1
H64A C64 H64B 107.8
C64 C65 H65A 109.5
C64 C65 H65B 109.5
H65A C65 H65B 109.5
C64 C65 H65C 109.5
H65A C65 H65C 109.5
H65B C65 H65C 109.5
N3 C66 C67 119.9(3)
N3 C66 C74 132.6(3)
C67 C66 C74 107.5(3)
N4 C67 C66 117.0(3)
N4 C67 C68 134.4(3)
C66 C67 C68 108.5(3)
C73 C68 C69 119.7(3)
C73 C68 C67 102.1(3)
C69 C68 C67 138.1(3)
C70 C69 C68 120.2(3)
C70 C69 H69 119.9
C68 C69 H69 119.9
C69 C70 C71 120.2(3)
C69 C70 H70 119.9
C71 C70 H70 119.9
C70 C71 C72 120.3(3)
C70 C71 H71 119.9
C72 C71 H71 119.9
C77 C72 C71 121.4(3)
C77 C72 C73 119.2(3)
C71 C72 C73 119.4(3)
C74 C73 C68 119.6(3)
C74 C73 C72 120.1(3)
C68 C73 C72 120.2(3)
C73 C74 C75 119.9(3)
C73 C74 C66 102.2(3)
C75 C74 C66 137.7(3)
C76 C75 C74 120.0(3)
C76 C75 H75 120.0
C74 C75 H75 120.0
C75 C76 C77 120.0(3)
C75 C76 H76 120.0
C77 C76 H76 120.0
C72 C77 C76 120.8(3)
C72 C77 H77 119.6
C76 C77 H77 119.6
C83 C78 C79 119.2(3)
C83 C78 N4 119.7(3)
C79 C78 N4 120.7(3)
C82 C83 C78 120.5(3)
C82 C83 Cl2 117.9(3)
C78 C83 Cl2 121.5(3)
C83 C82 C81 119.9(3)
C83 C82 H82 120.0
C81 C82 H82 120.0
C80 C81 C82 119.7(3)
C80 C81 C97 117.5(3)
C82 C81 C97 121.8(3)
C79 C80 C81 120.4(3)
C79 C80 H80 119.8
C81 C80 H80 119.8
C80 C79 C78 120.2(3)
C80 C79 C84 121.0(3)
C78 C79 C84 118.6(3)
C104 C97 C81 114.0(3)
C104 C97 C98 110.2(3)
C81 C97 C98 111.9(3)
C104 C97 H97 106.7
C81 C97 H97 106.7
C98 C97 H97 106.7
C105 C104 C109 119.7(3)
C105 C104 C97 118.7(3)
C109 C104 C97 121.5(3)
C106 C105 C104 120.0(3)
C106 C105 H105 120.0
C104 C105 H105 120.0
C107 C106 C105 120.3(3)
C107 C106 H106 119.9
C105 C106 H106 119.9
C106 C107 C108 119.5(3)
C106 C107 H107 120.2
C108 C107 H107 120.2
C107 C108 C109 120.6(3)
C107 C108 H108 119.7
C109 C108 H108 119.7
C108 C109 C104 119.8(3)
C108 C109 H109 120.1
C104 C109 H109 120.1
C99 C98 C103 120.7(3)
C99 C98 C97 117.3(3)
C103 C98 C97 121.9(3)
C102 C103 C98 120.1(3)
C102 C103 H103 119.9
C98 C103 H103 119.9
C103 C102 C101 120.0(3)
C103 C102 H102 120.0
C101 C102 H102 120.0
C100 C101 C102 119.4(3)
C100 C101 H101 120.3
C102 C101 H101 120.3
C101 C100 C99 120.1(3)
C101 C100 H100 119.9
C99 C100 H100 119.9
C98 C99 C100 119.6(3)
C98 C99 H99 120.2
C100 C99 H99 120.2
C91 C84 C79 114.1(3)
C91 C84 C85 113.5(3)
C79 C84 C85 109.4(3)
C91 C84 H84 106.4
C79 C84 H84 106.4
C85 C84 H84 106.4
C92 C91 C96 119.3(3)
C92 C91 C84 122.2(3)
C96 C91 C84 118.5(3)
C91 C96 C95 120.0(3)
C91 C96 H96 120.0
C95 C96 H96 120.0
C94 C95 C96 120.3(3)
C94 C95 H95 119.9
C96 C95 H95 119.9
C95 C94 C93 119.4(3)
C95 C94 H94 120.3
C93 C94 H94 120.3
C92 C93 C94 120.2(3)
C92 C93 H93 119.9
C94 C93 H93 119.9
C93 C92 C91 120.8(3)
C93 C92 H92 119.6
C91 C92 H92 119.6
C86 C85 C90 120.0(3)
C86 C85 C84 120.7(3)
C90 C85 C84 119.3(3)
C85 C90 C89 120.4(3)
C85 C90 H90 119.8
C89 C90 H90 119.8
C88 C89 C90 119.5(3)
C88 C89 H89 120.2
C90 C89 H89 120.2
C89 C88 C87 120.5(3)
C89 C88 H88 119.8
C87 C88 H88 119.8
C88 C87 C86 119.6(3)
C88 C87 H87 120.2
C86 C87 H87 120.2
C85 C86 C87 120.0(3)
C85 C86 H86 120.0
C87 C86 H86 120.0
C6 C1 C2 119.9(3)
C6 C1 N2 119.5(3)
C2 C1 N2 120.6(3)
C1 C2 C3 119.9(3)
C1 C2 C7 120.5(3)
C3 C2 C7 119.4(3)
C4 C3 C2 119.6(3)
C4 C3 H3 120.2
C2 C3 H3 120.2
C5 C4 C3 120.8(3)
C5 C4 H4 119.6
C3 C4 H4 119.6
C4 C5 C6 120.1(3)
C4 C5 H5 119.9
C6 C5 H5 119.9
C1 C6 C5 119.8(3)
C1 C6 C9 118.5(3)
C5 C6 C9 121.7(3)
C2 C7 C8 116.3(3)
C2 C7 H7A 108.2
C8 C7 H7A 108.2
C2 C7 H7B 108.2
C8 C7 H7B 108.2
H7A C7 H7B 107.4
C7 C8 H8A 109.5
C7 C8 H8B 109.5
H8A C8 H8B 109.5
C7 C8 H8C 109.5
H8A C8 H8C 109.5
H8B C8 H8C 109.5
C6 C9 C10 113.4(3)
C6 C9 H9A 108.9
C10 C9 H9A 108.9
C6 C9 H9B 108.9
C10 C9 H9B 108.9
H9A C9 H9B 107.7
C9 C10 H10A 109.5
C9 C10 H10B 109.5
H10A C10 H10B 109.5
C9 C10 H10C 109.5
H10A C10 H10C 109.5
H10B C10 H10C 109.5
N2 C11 C19 132.5(3)
N2 C11 C12 119.8(3)
C19 C11 C12 107.6(3)
N1 C12 C13 134.8(3)
N1 C12 C11 118.1(3)
C13 C12 C11 107.1(3)
C14 C13 C18 119.8(3)
C14 C13 C12 137.1(3)
C18 C13 C12 103.0(3)
C15 C14 C13 120.5(3)
C15 C14 H14 119.8
C13 C14 H14 119.8
C14 C15 C16 120.1(3)
C14 C15 H15 120.0
C16 C15 H15 120.0
C17 C16 C15 119.9(3)
C17 C16 H16 120.0
C15 C16 H16 120.0
C22 C17 C16 120.5(3)
C22 C17 C18 120.1(3)
C16 C17 C18 119.4(3)
C19 C18 C13 120.0(3)
C19 C18 C17 119.7(3)
C13 C18 C17 120.3(3)
C18 C19 C20 119.9(3)
C18 C19 C11 102.1(3)
C20 C19 C11 137.9(3)
C21 C20 C19 120.0(3)
C21 C20 H20 120.0
C19 C20 H20 120.0
C20 C21 C22 120.1(3)
C20 C21 H21 119.9
C22 C21 H21 119.9
C17 C22 C21 120.2(4)
C17 C22 H22 119.9
C21 C22 H22 119.9
C28 C23 C24 119.0(3)
C28 C23 N1 120.2(3)
C24 C23 N1 120.7(3)
C23 C28 C27 121.0(3)
C23 C28 Cl1 120.3(3)
C27 C28 Cl1 118.7(3)
C26 C27 C28 119.7(3)
C26 C27 H27 120.2
C28 C27 H27 120.2
C27 C26 C25 119.8(3)
C27 C26 C42 122.7(3)
C25 C26 C42 117.0(3)
C24 C25 C26 120.5(3)
C24 C25 H25 119.8
C26 C25 H25 119.8
C25 C24 C23 119.9(3)
C25 C24 C29 121.8(3)
C23 C24 C29 118.3(3)
C49 C42 C43 111.0(3)
C49 C42 C26 110.6(3)
C43 C42 C26 113.5(3)
C49 C42 H42 107.1
C43 C42 H42 107.1
C26 C42 H42 107.1
C54 C49 C50 119.4(3)
C54 C49 C42 117.1(3)
C50 C49 C42 123.5(3)
C49 C54 C53 120.3(3)
C49 C54 H54 119.8
C53 C54 H54 119.8
C52 C53 C54 120.0(3)
C52 C53 H53 120.0
C54 C53 H53 120.0
C53 C52 C51 120.6(4)
C53 C52 H52 119.7
C51 C52 H52 119.7
C52 C51 C50 119.6(3)
C52 C51 H51 120.2
C50 C51 H51 120.2
C51 C50 C49 120.1(3)
C51 C50 H50 120.0
C49 C50 H50 120.0
C48 C43 C44 119.4(3)
C48 C43 C42 120.4(3)
C44 C43 C42 120.1(3)
C45 C44 C43 120.3(3)
C45 C44 H44 119.9
C43 C44 H44 119.9
C44 C45 C46 120.1(3)
C44 C45 H45 120.0
C46 C45 H45 120.0
C45 C46 C47 119.9(3)
C45 C46 H46 120.0
C47 C46 H46 120.0
C48 C47 C46 119.7(3)
C48 C47 H47 120.1
C46 C47 H47 120.1
C47 C48 C43 120.6(3)
C47 C48 H48 119.7
C43 C48 H48 119.7
C24 C29 C30 114.1(3)
C24 C29 C36 110.4(3)
C30 C29 C36 113.7(3)
C24 C29 H29 106.0
C30 C29 H29 106.0
C36 C29 H29 106.0
C35 C30 C31 118.7(3)
C35 C30 C29 122.6(3)
C31 C30 C29 118.6(3)
C32 C31 C30 120.7(3)
C32 C31 H31 119.6
C30 C31 H31 119.6
C31 C32 C33 120.0(3)
C31 C32 H32 120.0
C33 C32 H32 120.0
C32 C33 C34 120.1(3)
C32 C33 H33 120.0
C34 C33 H33 120.0
C35 C34 C33 119.4(3)
C35 C34 H34 120.3
C33 C34 H34 120.3
C34 C35 C30 121.1(3)
C34 C35 H35 119.5
C30 C35 H35 119.5
C37 C36 C41 119.9(3)
C37 C36 C29 121.2(3)
C41 C36 C29 118.9(3)
C40 C41 C36 119.9(3)
C40 C41 H41 120.0
C36 C41 H41 120.0
C41 C40 C39 120.3(3)
C41 C40 H40 119.8
C39 C40 H40 119.8
C40 C39 C38 120.4(3)
C40 C39 H39 119.8
C38 C39 H39 119.8
C37 C38 C39 119.4(3)
C37 C38 H38 120.3
C39 C38 H38 120.3
C38 C37 C36 120.1(3)
C38 C37 H37 120.0
C36 C37 H37 120.0
Cl3 C55 Cl4 115.8(2)
Cl3 C55 H55A 108.3
Cl4 C55 H55A 108.3
Cl3 C55 H55B 108.3
Cl4 C55 H55B 108.3
H55A C55 H55B 107.4
Cl5 C110 Cl6 113.76(17)
Cl5 C110 H11A 108.8
Cl6 C110 H11A 108.8
Cl5 C110 H11B 108.8
Cl6 C110 H11B 108.8
H11A C110 H11B 107.7
C66 N3 C56 118.8(3)
C66 N3 Ni2 114.3(2)
C56 N3 Ni2 126.9(2)
C67 N4 C78 118.2(3)
C67 N4 Ni2 111.2(2)
C78 N4 Ni2 129.3(2)
C11 N2 C1 118.4(3)
C11 N2 Ni1 110.8(2)
C1 N2 Ni1 130.8(2)
C12 N1 C23 120.4(3)
C12 N1 Ni1 111.5(2)
C23 N1 Ni1 127.3(2)
N3 Ni2 N4 77.03(11)
N3 Ni2 Br3 157.09(7)
N4 Ni2 Br3 93.82(8)
N3 Ni2 Br4 92.66(8)
N4 Ni2 Br4 163.14(7)
Br3 Ni2 Br4 90.728(19)
N2 Ni1 N1 79.52(11)
N2 Ni1 Br2 88.94(7)
N1 Ni1 Br2 168.43(8)
N2 Ni1 Br1 165.66(8)
N1 Ni1 Br1 89.20(8)
Br2 Ni1 Br1 102.34(2)

loop_
_geom_bond_atom_site_label_1
_geom_bond_atom_site_label_2
_geom_bond_distance
Br4 Ni2 2.4970(6)
Br3 Ni2 2.4962(6)
Br2 Ni1 2.4978(6)
Br1 Ni1 2.5077(6)
C56 C61 1.390(4)
C56 C57 1.391(5)
C56 N3 1.440(4)
C57 C58 1.383(4)
C57 C62 1.500(4)
C58 C59 1.386(5)
C58 H58 0.9300
C59 C60 1.407(5)
C59 H59 0.9300
C60 C61 1.383(4)
C60 H60 0.9300
C61 C64 1.499(5)
C62 C63 1.523(5)
C62 H62A 0.9700
C62 H62B 0.9700
C63 H63A 0.9600
C63 H63B 0.9600
C63 H63C 0.9600
C64 C65 1.512(4)
C64 H64A 0.9700
C64 H64B 0.9700
C65 H65A 0.9600
C65 H65B 0.9600
C65 H65C 0.9600
C66 N3 1.278(4)
C66 C67 1.463(5)
C66 C74 1.486(5)
C67 N4 1.304(5)
C67 C68 1.471(5)
C68 C73 1.378(5)
C68 C69 1.412(5)
C69 C70 1.382(5)
C69 H69 0.9300
C70 C71 1.388(5)
C70 H70 0.9300
C71 C72 1.398(4)
C71 H71 0.9300
C72 C77 1.380(5)
C72 C73 1.410(5)
C73 C74 1.372(4)
C74 C75 1.401(5)
C75 C76 1.380(5)
C75 H75 0.9300
C76 C77 1.383(4)
C76 H76 0.9300
C77 H77 0.9300
C78 C83 1.392(5)
C78 C79 1.401(5)
C78 N4 1.442(4)
C83 C82 1.381(4)
C83 Cl2 1.729(3)
C82 C81 1.393(5)
C82 H82 0.9300
C81 C80 1.389(5)
C81 C97 1.551(4)
C80 C79 1.372(5)
C80 H80 0.9300
C79 C84 1.547(4)
C97 C104 1.521(5)
C97 C98 1.570(5)
C97 H97 0.9800
C104 C105 1.394(5)
C104 C109 1.395(5)
C105 C106 1.393(5)
C105 H105 0.9300
C106 C107 1.390(5)
C106 H106 0.9300
C107 C108 1.391(5)
C107 H107 0.9300
C108 C109 1.391(5)
C108 H108 0.9300
C109 H109 0.9300
C98 C99 1.376(5)
C98 C103 1.389(4)
C103 C102 1.382(5)
C103 H103 0.9300
C102 C101 1.398(5)
C102 H102 0.9300
C101 C100 1.396(5)
C101 H101 0.9300
C100 C99 1.398(5)
C100 H100 0.9300
C99 H99 0.9300
C84 C91 1.533(5)
C84 C85 1.554(4)
C84 H84 0.9800
C91 C92 1.385(4)
C91 C96 1.389(5)
C96 C95 1.390(5)
C96 H96 0.9300
C95 C94 1.386(5)
C95 H95 0.9300
C94 C93 1.390(5)
C94 H94 0.9300
C93 C92 1.376(5)
C93 H93 0.9300
C92 H92 0.9300
C85 C86 1.384(4)
C85 C90 1.388(5)
C90 C89 1.390(5)
C90 H90 0.9300
C89 C88 1.383(4)
C89 H89 0.9300
C88 C87 1.391(5)
C88 H88 0.9300
C87 C86 1.394(5)
C87 H87 0.9300
C86 H86 0.9300
C1 C6 1.394(5)
C1 C2 1.395(4)
C1 N2 1.411(4)
C2 C3 1.397(4)
C2 C7 1.490(5)
C3 C4 1.390(5)
C3 H3 0.9300
C4 C5 1.375(4)
C4 H4 0.9300
C5 C6 1.397(4)
C5 H5 0.9300
C6 C9 1.501(4)
C7 C8 1.540(4)
C7 H7A 0.9700
C7 H7B 0.9700
C8 H8A 0.9600
C8 H8B 0.9600
C8 H8C 0.9600
C9 C10 1.527(5)
C9 H9A 0.9700
C9 H9B 0.9700
C10 H10A 0.9600
C10 H10B 0.9600
C10 H10C 0.9600
C11 N2 1.272(4)
C11 C19 1.489(5)
C11 C12 1.522(4)
C12 N1 1.272(4)
C12 C13 1.476(5)
C13 C14 1.389(4)
C13 C18 1.391(5)
C14 C15 1.374(5)
C14 H14 0.9300
C15 C16 1.408(5)
C15 H15 0.9300
C16 C17 1.385(4)
C16 H16 0.9300
C17 C22 1.377(5)
C17 C18 1.402(5)
C18 C19 1.391(5)
C19 C20 1.395(5)
C20 C21 1.383(5)
C20 H20 0.9300
C21 C22 1.396(4)
C21 H21 0.9300
C22 H22 0.9300
C23 C28 1.387(4)
C23 C24 1.401(5)
C23 N1 1.409(4)
C28 C27 1.390(5)
C28 Cl1 1.729(4)
C27 C26 1.384(5)
C27 H27 0.9300
C26 C25 1.393(4)
C26 C42 1.570(5)
C25 C24 1.388(4)
C25 H25 0.9300
C24 C29 1.532(5)
C42 C49 1.551(5)
C42 C43 1.560(4)
C42 H42 0.9800
C49 C54 1.377(4)
C49 C50 1.400(4)
C54 C53 1.390(5)
C54 H54 0.9300
C53 C52 1.376(4)
C53 H53 0.9300
C52 C51 1.379(5)
C52 H52 0.9300
C51 C50 1.393(5)
C51 H51 0.9300
C50 H50 0.9300
C43 C48 1.396(5)
C43 C44 1.400(4)
C44 C45 1.385(4)
C44 H44 0.9300
C45 C46 1.391(5)
C45 H45 0.9300
C46 C47 1.404(5)
C46 H46 0.9300
C47 C48 1.380(5)
C47 H47 0.9300
C48 H48 0.9300
C29 C30 1.538(5)
C29 C36 1.545(5)
C29 H29 0.9800
C30 C35 1.386(5)
C30 C31 1.406(5)
C31 C32 1.367(5)
C31 H31 0.9300
C32 C33 1.393(5)
C32 H32 0.9300
C33 C34 1.395(5)
C33 H33 0.9300
C34 C35 1.381(5)
C34 H34 0.9300
C35 H35 0.9300
C36 C37 1.395(5)
C36 C41 1.395(5)
C41 C40 1.381(5)
C41 H41 0.9300
C40 C39 1.384(5)
C40 H40 0.9300
C39 C38 1.395(4)
C39 H39 0.9300
C38 C37 1.393(5)
C38 H38 0.9300
C37 H37 0.9300
C55 Cl3 1.751(4)
C55 Cl4 1.764(4)
C55 H55A 0.9700
C55 H55B 0.9700
C110 Cl5 1.755(3)
C110 Cl6 1.758(3)
C110 H11A 0.9700
C110 H11B 0.9700
N3 Ni2 2.106(3)
N4 Ni2 2.218(3)
N2 Ni1 2.147(3)
N1 Ni1 2.158(3)

loop_
_geom_torsion_atom_site_label_1
_geom_torsion_atom_site_label_2
_geom_torsion_atom_site_label_3
_geom_torsion_atom_site_label_4
_geom_torsion
C61 C56 C57 C58 0.3(6)
N3 C56 C57 C58 174.1(3)
C61 C56 C57 C62 -178.4(3)
N3 C56 C57 C62 -4.5(5)
C56 C57 C58 C59 -0.3(5)
C62 C57 C58 C59 178.4(3)
C57 C58 C59 C60 0.3(5)
C58 C59 C60 C61 -0.1(5)
C59 C60 C61 C56 0.1(5)
C59 C60 C61 C64 -178.5(3)
C57 C56 C61 C60 -0.2(6)
N3 C56 C61 C60 -174.1(3)
C57 C56 C61 C64 178.4(3)
N3 C56 C61 C64 4.4(5)
C58 C57 C62 C63 61.7(4)
C56 C57 C62 C63 -119.7(4)
C60 C61 C64 C65 79.4(4)
C56 C61 C64 C65 -99.2(4)
N3 C66 C67 N4 -1.5(5)
C74 C66 C67 N4 -180.0(3)
N3 C66 C67 C68 179.8(3)
C74 C66 C67 C68 1.3(4)
N4 C67 C68 C73 -177.6(4)
C66 C67 C68 C73 0.9(4)
N4 C67 C68 C69 -1.5(8)
C66 C67 C68 C69 176.9(4)
C73 C68 C69 C70 1.5(5)
C67 C68 C69 C70 -174.1(4)
C68 C69 C70 C71 -1.1(5)
C69 C70 C71 C72 1.2(5)
C70 C71 C72 C77 -179.7(3)
C70 C71 C72 C73 -1.6(5)
C69 C68 C73 C74 179.8(3)
C67 C68 C73 C74 -3.2(4)
C69 C68 C73 C72 -1.8(5)
C67 C68 C73 C72 175.1(3)
C77 C72 C73 C74 -1.6(5)
C71 C72 C73 C74 -179.8(3)
C77 C72 C73 C68 -179.9(3)
C71 C72 C73 C68 1.9(5)
C68 C73 C74 C75 179.3(3)
C72 C73 C74 C75 1.0(5)
C68 C73 C74 C66 4.0(4)
C72 C73 C74 C66 -174.4(3)
N3 C66 C74 C73 178.9(4)
C67 C66 C74 C73 -2.9(4)
N3 C66 C74 C75 4.8(7)
C67 C66 C74 C75 -176.9(4)
C73 C74 C75 C76 -0.5(5)
C66 C74 C75 C76 172.8(4)
C74 C75 C76 C77 0.6(5)
C71 C72 C77 C76 179.8(3)
C73 C72 C77 C76 1.7(5)
C75 C76 C77 C72 -1.2(5)
C79 C78 C83 C82 -1.0(5)
N4 C78 C83 C82 171.3(3)
C79 C78 C83 Cl2 173.3(3)
N4 C78 C83 Cl2 -14.4(5)
C78 C83 C82 C81 1.5(5)
Cl2 C83 C82 C81 -173.0(3)
C83 C82 C81 C80 -0.6(5)
C83 C82 C81 C97 -169.0(3)
C82 C81 C80 C79 -0.8(5)
C97 C81 C80 C79 168.1(3)
C81 C80 C79 C78 1.3(5)
C81 C80 C79 C84 176.8(3)
C83 C78 C79 C80 -0.4(5)
N4 C78 C79 C80 -172.6(3)
C83 C78 C79 C84 -176.0(3)
N4 C78 C79 C84 11.7(5)
C80 C81 C97 C104 165.7(3)
C82 C81 C97 C104 -25.7(5)
C80 C81 C97 C98 -68.3(4)
C82 C81 C97 C98 100.3(4)
C81 C97 C104 C105 -96.5(4)
C98 C97 C104 C105 136.6(3)
C81 C97 C104 C109 83.1(4)
C98 C97 C104 C109 -43.8(4)
C109 C104 C105 C106 -0.1(5)
C97 C104 C105 C106 179.6(3)
C104 C105 C106 C107 0.1(5)
C105 C106 C107 C108 -0.4(5)
C106 C107 C108 C109 0.8(6)
C107 C108 C109 C104 -0.8(5)
C105 C104 C109 C108 0.4(5)
C97 C104 C109 C108 -179.3(3)
C104 C97 C98 C99 -60.0(4)
C81 C97 C98 C99 171.9(3)
C104 C97 C98 C103 123.7(3)
C81 C97 C98 C103 -4.3(5)
C99 C98 C103 C102 -0.6(5)
C97 C98 C103 C102 175.5(3)
C98 C103 C102 C101 0.6(5)
C103 C102 C101 C100 -0.7(5)
C102 C101 C100 C99 0.6(5)
C103 C98 C99 C100 0.5(5)
C97 C98 C99 C100 -175.7(3)
C101 C100 C99 C98 -0.6(5)
C80 C79 C84 C91 23.5(5)
C78 C79 C84 C91 -160.9(3)
C80 C79 C84 C85 -104.8(4)
C78 C79 C84 C85 70.8(4)
C79 C84 C91 C92 -129.5(3)
C85 C84 C91 C92 -3.3(4)
C79 C84 C91 C96 51.6(4)
C85 C84 C91 C96 177.8(3)
C92 C91 C96 C95 0.0(5)
C84 C91 C96 C95 179.0(3)
C91 C96 C95 C94 0.2(5)
C96 C95 C94 C93 -0.1(4)
C95 C94 C93 C92 -0.3(5)
C94 C93 C92 C91 0.6(5)
C96 C91 C92 C93 -0.5(5)
C84 C91 C92 C93 -179.3(3)
C91 C84 C85 C86 101.6(4)
C79 C84 C85 C86 -129.7(3)
C91 C84 C85 C90 -76.5(4)
C79 C84 C85 C90 52.1(4)
C86 C85 C90 C89 0.0(5)
C84 C85 C90 C89 178.2(3)
C85 C90 C89 C88 0.6(5)
C90 C89 C88 C87 -0.7(5)
C89 C88 C87 C86 0.2(5)
C90 C85 C86 C87 -0.5(5)
C84 C85 C86 C87 -178.7(3)
C88 C87 C86 C85 0.4(5)
C6 C1 C2 C3 0.0(5)
N2 C1 C2 C3 178.5(3)
C6 C1 C2 C7 -175.6(3)
N2 C1 C2 C7 2.9(5)
C1 C2 C3 C4 -0.1(5)
C7 C2 C3 C4 175.6(3)
C2 C3 C4 C5 0.6(6)
C3 C4 C5 C6 -1.1(6)
C2 C1 C6 C5 -0.4(5)
N2 C1 C6 C5 -179.0(3)
C2 C1 C6 C9 -177.7(3)
N2 C1 C6 C9 3.7(5)
C4 C5 C6 C1 1.0(5)
C4 C5 C6 C9 178.2(3)
C1 C2 C7 C8 170.1(3)
C3 C2 C7 C8 -5.6(5)
C1 C6 C9 C10 -158.8(3)
C5 C6 C9 C10 23.9(5)
N2 C11 C12 N1 2.6(5)
C19 C11 C12 N1 -175.5(3)
N2 C11 C12 C13 -177.3(3)
C19 C11 C12 C13 4.5(4)
N1 C12 C13 C14 0.2(8)
C11 C12 C13 C14 -179.9(4)
N1 C12 C13 C18 175.0(4)
C11 C12 C13 C18 -5.0(3)
C18 C13 C14 C15 0.0(5)
C12 C13 C14 C15 174.2(4)
C13 C14 C15 C16 0.0(5)
C14 C15 C16 C17 0.1(5)
C15 C16 C17 C22 -179.9(3)
C15 C16 C17 C18 -0.1(5)
C14 C13 C18 C19 -179.7(3)
C12 C13 C18 C19 4.3(4)
C14 C13 C18 C17 0.0(5)
C12 C13 C18 C17 -176.0(3)
C22 C17 C18 C19 -0.4(5)
C16 C17 C18 C19 179.8(3)
C22 C17 C18 C13 179.9(3)
C16 C17 C18 C13 0.0(5)
C13 C18 C19 C20 -179.8(3)
C17 C18 C19 C20 0.4(5)
C13 C18 C19 C11 -1.5(4)
C17 C18 C19 C11 178.8(3)
N2 C11 C19 C18 -179.9(4)
C12 C11 C19 C18 -2.0(3)
N2 C11 C19 C20 -2.0(7)
C12 C11 C19 C20 175.9(4)
C18 C19 C20 C21 -0.1(5)
C11 C19 C20 C21 -177.7(4)
C19 C20 C21 C22 -0.2(5)
C16 C17 C22 C21 179.9(3)
C18 C17 C22 C21 0.1(5)
C20 C21 C22 C17 0.3(5)
C24 C23 C28 C27 5.1(5)
N1 C23 C28 C27 -171.0(3)
C24 C23 C28 Cl1 -174.4(3)
N1 C23 C28 Cl1 9.5(5)
C23 C28 C27 C26 -4.8(5)
Cl1 C28 C27 C26 174.7(3)
C28 C27 C26 C25 2.3(5)
C28 C27 C26 C42 174.0(3)
C27 C26 C25 C24 -0.2(5)
C42 C26 C25 C24 -172.4(3)
C26 C25 C24 C23 0.6(5)
C26 C25 C24 C29 -177.3(3)
C28 C23 C24 C25 -3.0(5)
N1 C23 C24 C25 173.1(3)
C28 C23 C24 C29 175.0(3)
N1 C23 C24 C29 -9.0(5)
C27 C26 C42 C49 -94.4(4)
C25 C26 C42 C49 77.5(4)
C27 C26 C42 C43 31.1(5)
C25 C26 C42 C43 -157.0(3)
C43 C42 C49 C54 67.6(4)
C26 C42 C49 C54 -165.5(3)
C43 C42 C49 C50 -111.6(3)
C26 C42 C49 C50 15.4(4)
C50 C49 C54 C53 -0.8(5)
C42 C49 C54 C53 -179.9(3)
C49 C54 C53 C52 0.4(5)
C54 C53 C52 C51 -0.1(5)
C53 C52 C51 C50 0.0(5)
C52 C51 C50 C49 -0.4(5)
C54 C49 C50 C51 0.7(5)
C42 C49 C50 C51 179.8(3)
C49 C42 C43 C48 -128.8(3)
C26 C42 C43 C48 105.9(4)
C49 C42 C43 C44 46.8(4)
C26 C42 C43 C44 -78.5(4)
C48 C43 C44 C45 -0.1(6)
C42 C43 C44 C45 -175.7(3)
C43 C44 C45 C46 0.9(6)
C44 C45 C46 C47 -1.0(6)
C45 C46 C47 C48 0.3(6)
C46 C47 C48 C43 0.5(5)
C44 C43 C48 C47 -0.6(5)
C42 C43 C48 C47 175.0(3)
C25 C24 C29 C30 -22.4(5)
C23 C24 C29 C30 159.7(3)
C25 C24 C29 C36 107.1(4)
C23 C24 C29 C36 -70.8(4)
C24 C29 C30 C35 121.8(3)
C36 C29 C30 C35 -6.0(4)
C24 C29 C30 C31 -58.7(4)
C36 C29 C30 C31 173.6(3)
C35 C30 C31 C32 1.3(5)
C29 C30 C31 C32 -178.3(3)
C30 C31 C32 C33 -0.9(5)
C31 C32 C33 C34 0.1(5)
C32 C33 C34 C35 0.4(5)
C33 C34 C35 C30 -0.1(5)
C31 C30 C35 C34 -0.7(5)
C29 C30 C35 C34 178.8(3)
C24 C29 C36 C37 -49.3(4)
C30 C29 C36 C37 80.4(4)
C24 C29 C36 C41 128.7(3)
C30 C29 C36 C41 -101.6(4)
C37 C36 C41 C40 -1.1(5)
C29 C36 C41 C40 -179.0(3)
C36 C41 C40 C39 1.0(6)
C41 C40 C39 C38 -0.8(6)
C40 C39 C38 C37 0.6(5)
C39 C38 C37 C36 -0.6(5)
C41 C36 C37 C38 0.9(5)
C29 C36 C37 C38 178.8(3)
C67 C66 N3 C56 -176.1(3)
C74 C66 N3 C56 2.0(6)
C67 C66 N3 Ni2 6.7(4)
C74 C66 N3 Ni2 -175.2(3)
C61 C56 N3 C66 91.3(4)
C57 C56 N3 C66 -82.7(4)
C61 C56 N3 Ni2 -91.9(4)
C57 C56 N3 Ni2 94.2(4)
C66 C67 N4 C78 -172.5(3)
C68 C67 N4 C78 5.8(6)
C66 C67 N4 Ni2 -4.2(4)
C68 C67 N4 Ni2 174.1(3)
C83 C78 N4 C67 75.1(4)
C79 C78 N4 C67 -112.7(4)
C83 C78 N4 Ni2 -90.8(4)
C79 C78 N4 Ni2 81.4(4)
C19 C11 N2 C1 -7.9(6)
C12 C11 N2 C1 174.4(3)
C19 C11 N2 Ni1 172.1(3)
C12 C11 N2 Ni1 -5.6(4)
C6 C1 N2 C11 99.3(4)
C2 C1 N2 C11 -79.2(4)
C6 C1 N2 Ni1 -80.7(4)
C2 C1 N2 Ni1 100.8(4)
C13 C12 N1 C23 -7.5(6)
C11 C12 N1 C23 172.6(3)
C13 C12 N1 Ni1 -178.2(3)
C11 C12 N1 Ni1 1.9(4)
C28 C23 N1 C12 -72.8(4)
C24 C23 N1 C12 111.1(4)
C28 C23 N1 Ni1 96.2(4)
C24 C23 N1 Ni1 -79.8(4)
C66 N3 Ni2 N4 -6.5(2)
C56 N3 Ni2 N4 176.5(3)
C66 N3 Ni2 Br3 -74.9(3)
C56 N3 Ni2 Br3 108.2(3)
C66 N3 Ni2 Br4 -173.1(2)
C56 N3 Ni2 Br4 10.0(3)
C67 N4 Ni2 N3 5.7(2)
C78 N4 Ni2 N3 172.3(3)
C67 N4 Ni2 Br3 164.4(2)
C78 N4 Ni2 Br3 -28.9(3)
C67 N4 Ni2 Br4 59.1(4)
C78 N4 Ni2 Br4 -134.3(3)
C11 N2 Ni1 N1 4.9(2)
C1 N2 Ni1 N1 -175.1(3)
C11 N2 Ni1 Br2 -174.2(2)
C1 N2 Ni1 Br2 5.8(3)
C11 N2 Ni1 Br1 43.5(5)
C1 N2 Ni1 Br1 -136.5(3)
C12 N1 Ni1 N2 -3.6(2)
C23 N1 Ni1 N2 -173.4(3)
C12 N1 Ni1 Br2 0.8(6)
C23 N1 Ni1 Br2 -169.1(3)
C12 N1 Ni1 Br1 -174.7(2)
C23 N1 Ni1 Br1 15.5(3)
